data_4348543
loop_
_publ_author_name
'Borrajo-Calleja, Gustavo M'
'de Juli\'an, Eire'
'Bay\'on, Esther'
'D\'iez, Josefina'
'Lastra, Elena'
'Merino, Isabel'
'Gamasa, M. Pilar'

_publ_section_title
;
 Synthesis of Silver(I) and Gold(I) Complexes Containing Enantiopure Pybox
 Ligands. First Assays on the Silver(I)-Catalyzed Asymmetric Addition of
 Alkynes to Imines.
;
_journal_issue 17
_journal_name_full 'Inorganic chemistry'
_journal_page_first 8794
_journal_page_last 8807
_journal_paper_doi 10.1021/acs.inorgchem.6b01323
_journal_volume 55
_journal_year 2016
_chemical_absolute_configuration ad
_chemical_formula_moiety 'C75 H57 Ag2 N9 O6, 2(C F3 O3 S), C H2 Cl2'
_chemical_formula_sum 'C78 H59 Ag2 Cl2 F6 N9 O12 S2'
_chemical_formula_weight 1779.10
_space_group_crystal_system monoclinic
_space_group_IT_number 4
_space_group_name_Hall 'P 2yb'
_space_group_name_H-M_alt 'P 1 21 1'
_atom_sites_solution_hydrogens geom
_audit_creation_method SHELXL-2014
_cell_angle_alpha 90
_cell_angle_beta 117.097(5)
_cell_angle_gamma 90
_cell_formula_units_Z 2
_cell_length_a 13.6217(5)
_cell_length_b 21.2392(8)
_cell_length_c 13.9381(6)
_cell_measurement_reflns_used 8682
_cell_measurement_temperature 150(2)
_cell_measurement_theta_max 74.2507
_cell_measurement_theta_min 3.5591
_cell_volume 3589.9(3)
_computing_cell_refinement
;
CrysAlisPro, Agilent Technologies,
Version 1.171.35.19 (release 27-10-2011 CrysAlis171 .NET)
(compiled Oct 27 2011,15:02:11)
;
_computing_data_collection
;
CrysAlisPro, Agilent Technologies,
Version 1.171.35.19 (release 27-10-2011 CrysAlis171 .NET)
(compiled Oct 27 2011,15:02:11)
;
_computing_data_reduction
;
CrysAlisPro, Agilent Technologies,
Version 1.171.35.19 (release 27-10-2011 CrysAlis171 .NET)
(compiled Oct 27 2011,15:02:11)
;
_computing_molecular_graphics 'PLATON (Spek, 2008)'
_computing_publication_material 'WinGX publication routines (Farrugia, 2012'
_computing_structure_refinement 'SHELXL-2014 (Sheldrick, 2014)'
_computing_structure_solution SIR-2004
_diffrn_ambient_temperature 150(2)
_diffrn_detector_area_resol_mean 8.2640
_diffrn_measured_fraction_theta_full 1.000
_diffrn_measured_fraction_theta_max 0.978
_diffrn_measurement_device_type 'Xcalibur, Onyx, Nova'
_diffrn_measurement_method '\w scans'
_diffrn_radiation_type CuK\a
_diffrn_radiation_wavelength 1.5418
_diffrn_reflns_av_R_equivalents 0.0409
_diffrn_reflns_av_unetI/netI 0.0571
_diffrn_reflns_Laue_measured_fraction_full 1.000
_diffrn_reflns_Laue_measured_fraction_max 0.978
_diffrn_reflns_limit_h_max 12
_diffrn_reflns_limit_h_min -16
_diffrn_reflns_limit_k_max 26
_diffrn_reflns_limit_k_min -26
_diffrn_reflns_limit_l_max 17
_diffrn_reflns_limit_l_min -16
_diffrn_reflns_number 27045
_diffrn_reflns_point_group_measured_fraction_full 0.985
_diffrn_reflns_point_group_measured_fraction_max 0.944
_diffrn_reflns_theta_full 67.000
_diffrn_reflns_theta_max 74.414
_diffrn_reflns_theta_min 3.562
_diffrn_source 'Nova (Cu) X-ray Source'
_exptl_absorpt_coefficient_mu 6.355
_exptl_absorpt_correction_T_max 1.00000
_exptl_absorpt_correction_T_min 0.64731
_exptl_absorpt_correction_type multi-scan
_exptl_absorpt_process_details
;
CrysAlisPro, Agilent Technologies,
Version 1.171.35.19 (release 27-10-2011 CrysAlis171 .NET)
(compiled Oct 27 2011,15:02:11)
Empirical absorption correction using spherical harmonics,
 implemented in SCALE3 ABSPACK scaling algorithm.
;
_exptl_crystal_colour colourless
_exptl_crystal_density_diffrn 1.646
_exptl_crystal_description prism
_exptl_crystal_F_000 1800
_exptl_crystal_size_max 0.216
_exptl_crystal_size_mid 0.087
_exptl_crystal_size_min 0.048
_refine_diff_density_max 1.169
_refine_diff_density_min -1.227
_refine_diff_density_rms 0.111
_refine_ls_abs_structure_details
;
 Flack x determined using 4135 quotients [(I+)-(I-)]/[(I+)+(I-)]
 (Parsons, Flack and Wagner, Acta Cryst. B69 (2013) 249-259).
;
_refine_ls_abs_structure_Flack 0.013(6)
_refine_ls_extinction_method none
_refine_ls_goodness_of_fit_ref 1.026
_refine_ls_hydrogen_treatment constr
_refine_ls_matrix_type full
_refine_ls_number_parameters 989
_refine_ls_number_reflns 13840
_refine_ls_number_restraints 30
_refine_ls_restrained_S_all 1.034
_refine_ls_R_factor_all 0.0864
_refine_ls_R_factor_gt 0.0685
_refine_ls_shift/su_max 0.000
_refine_ls_shift/su_mean 0.000
_refine_ls_structure_factor_coef Fsqd
_refine_ls_weighting_details 'w=1/[\s^2^(Fo^2^)+(0.1279P)^2^+2.0533P] where P=(Fo^2^+2Fc^2^)/3'
_refine_ls_weighting_scheme calc
_refine_ls_wR_factor_gt 0.1857
_refine_ls_wR_factor_ref 0.2076
_reflns_Friedel_coverage 0.878
_reflns_Friedel_fraction_full 0.969
_reflns_Friedel_fraction_max 0.908
_reflns_number_gt 10701
_reflns_number_total 13840
_reflns_threshold_expression 'I > 2\s(I)'
_cod_data_source_file ic6b01323_si_001.cif
_cod_data_source_block 10
_cod_depositor_comments
;
The following automatic conversions were performed:

data item '_space_group_crystal_system' value 'Monoclinic' was
changed to 'monoclinic' in accordance with the
/home/saulius/struct/COD-crude-data/automatic-downloads/DataCite-retrospective/ACS/depositions/lib/dictionaries/cif_core.dic
dictionary named 'cif_core.dic' version 2.4.2 last updated on
2011-04-26.

Automatic conversion script
Id: cif_fix_values 6909 2019-04-08 15:41:33Z antanas 
;
_cod_original_sg_symbol_H-M 'P 21'
_cod_database_code 4348543
_shelx_space_group_comment
;
The symmetry employed for this shelxl refinement is uniquely defined
by the following loop, which should always be used as a source of
symmetry information in preference to the above space-group names.
They are only intended as comments.
;
_shelxl_version_number 2014-3

loop_
_space_group_symop_operation_xyz
'x, y, z'
'-x, y+1/2, -z'

loop_
_atom_site_label
_atom_site_type_symbol
_atom_site_fract_x
_atom_site_fract_y
_atom_site_fract_z
_atom_site_U_iso_or_equiv
_atom_site_adp_type
_atom_site_occupancy
_atom_site_site_symmetry_order
_atom_site_calc_flag
_atom_site_refinement_flags_posn
_atom_site_refinement_flags_adp
C1 C 0.9579(10) 0.1032(7) 0.6462(10) 0.062(3) Uani 1 1 d . .
C2 C 1.0313(11) 0.1398(8) 0.7272(11) 0.069(3) Uani 1 1 d . .
H2 H 1.0797 0.1222 0.7930 0.083 Uiso 1 1 calc R U
C3 C 1.0324(12) 0.2054(9) 0.7086(14) 0.079(4) Uani 1 1 d . .
H3 H 1.0827 0.2316 0.7616 0.095 Uiso 1 1 calc R U
C4 C 0.9560(14) 0.2301(8) 0.6088(15) 0.076(4) Uani 1 1 d . .
H4 H 0.9559 0.2732 0.5969 0.091 Uiso 1 1 calc R U
C5 C 0.8830(14) 0.1934(10) 0.5298(13) 0.084(5) Uani 1 1 d . .
H5 H 0.8327 0.2108 0.4646 0.101 Uiso 1 1 calc R U
C6 C 0.8840(11) 0.1281(9) 0.5476(12) 0.069(4) Uani 1 1 d . .
C7 C 0.8117(12) 0.0780(11) 0.4718(14) 0.085(5) Uani 1 1 d . .
H7A H 0.8174 0.0779 0.4049 0.102 Uiso 1 1 calc R U
H7B H 0.7351 0.0837 0.4558 0.102 Uiso 1 1 calc R U
C8 C 0.8591(13) 0.0180(9) 0.5358(14) 0.081(5) Uani 1 1 d . .
H8 H 0.8007 -0.0097 0.5338 0.097 Uiso 1 1 calc R U
C9 C 0.9413(10) 0.0330(7) 0.6490(10) 0.064(3) Uani 1 1 d . .
H9 H 0.9142 0.0216 0.7009 0.077 Uiso 1 1 calc R U
C10 C 1.0281(11) -0.0253(7) 0.5786(11) 0.067(3) Uani 1 1 d . .
C11 C 1.1066(12) -0.0608(6) 0.5561(12) 0.067(3) Uani 1 1 d . .
C12 C 1.0982(16) -0.0606(7) 0.4544(14) 0.081(4) Uani 1 1 d . .
H12 H 1.0385 -0.0416 0.3977 0.097 Uiso 1 1 calc R U
C13 C 1.1789(16) -0.0889(12) 0.4380(12) 0.096(5) Uani 1 1 d . .
H13 H 1.1775 -0.0865 0.3707 0.115 Uiso 1 1 calc R U
C14 C 1.2636(15) -0.1213(7) 0.5214(13) 0.078(4) Uani 1 1 d . .
H14 H 1.3185 -0.1421 0.5117 0.094 Uiso 1 1 calc R U
C15 C 1.2614(11) -0.1208(7) 0.6200(12) 0.068(3) Uani 1 1 d . .
C16 C 1.3444(10) -0.1586(9) 0.7109(12) 0.073(3) Uani 1 1 d . .
C17 C 1.4346(11) -0.2164(9) 0.8564(11) 0.073(4) Uani 1 1 d . .
H17 H 1.4767 -0.2001 0.9298 0.087 Uiso 1 1 calc R U
C18 C 1.5015(14) -0.2144(12) 0.7935(18) 0.104(6) Uani 1 1 d . .
H18 H 1.5755 -0.1971 0.8368 0.125 Uiso 1 1 calc R U
C19 C 1.5056(17) -0.2810(13) 0.7540(17) 0.109(8) Uani 1 1 d . .
H19A H 1.4718 -0.2825 0.6759 0.131 Uiso 1 1 calc R U
H19B H 1.5811 -0.2958 0.7826 0.131 Uiso 1 1 calc R U
C20 C 1.4415(13) -0.3199(10) 0.7961(12) 0.096(7) Uani 1 1 d . .
C21 C 1.4219(17) -0.3851(13) 0.7852(14) 0.106(8) Uani 1 1 d . .
H21 H 1.4505 -0.4099 0.7489 0.127 Uiso 1 1 calc R U
C22 C 1.363(2) -0.4100(11) 0.827(2) 0.124(10) Uani 1 1 d . .
H22 H 1.3451 -0.4525 0.8140 0.149 Uiso 1 1 calc R U
C23 C 1.3220(17) -0.3749(11) 0.8940(17) 0.106(6) Uani 1 1 d . .
H23 H 1.2839 -0.3942 0.9269 0.127 Uiso 1 1 calc R U
C24 C 1.3451(13) -0.3108(9) 0.9035(13) 0.085(4) Uani 1 1 d . .
H24 H 1.3200 -0.2857 0.9424 0.101 Uiso 1 1 calc R U
C25 C 1.4048(10) -0.2836(8) 0.8563(10) 0.071(4) Uani 1 1 d . .
C26 C 1.4064(10) 0.0946(8) 0.7673(9) 0.066(3) Uani 1 1 d . .
C27 C 1.3368(12) 0.1403(9) 0.7649(10) 0.077(4) Uani 1 1 d . .
H27 H 1.2634 0.1312 0.7460 0.093 Uiso 1 1 calc R U
C28 C 1.3773(15) 0.2023(9) 0.7915(13) 0.082(4) Uani 1 1 d . .
H28 H 1.3313 0.2346 0.7916 0.098 Uiso 1 1 calc R U
C29 C 1.4874(16) 0.2146(9) 0.8177(14) 0.085(4) Uani 1 1 d . .
H29 H 1.5148 0.2553 0.8351 0.102 Uiso 1 1 calc R U
C30 C 1.5538(13) 0.1677(8) 0.8179(13) 0.079(4) Uani 1 1 d . .
H30 H 1.6268 0.1764 0.8347 0.094 Uiso 1 1 calc R U
C31 C 1.5153(11) 0.1080(7) 0.7939(10) 0.062(3) Uani 1 1 d . .
C32 C 1.5795(10) 0.0482(7) 0.7905(11) 0.065(3) Uani 1 1 d . .
H32A H 1.5997 0.0506 0.7323 0.078 Uiso 1 1 calc R U
H32B H 1.6456 0.0424 0.8581 0.078 Uiso 1 1 calc R U
C33 C 1.4975(12) -0.0038(7) 0.7717(10) 0.067(3) Uani 1 1 d . .
H33 H 1.4923 -0.0315 0.7133 0.080 Uiso 1 1 calc R U
C34 C 1.3855(11) 0.0233(8) 0.7466(9) 0.066(3) Uani 1 1 d . .
H34 H 1.3305 0.0143 0.6725 0.079 Uiso 1 1 calc R U
C35 C 1.4403(10) -0.0365(7) 0.8908(10) 0.061(3) Uani 1 1 d . .
C36 C 1.4526(10) -0.0670(5) 0.9914(9) 0.053(2) Uani 1 1 d . .
C37 C 1.5523(11) -0.0662(7) 1.0807(11) 0.071(4) Uani 1 1 d . .
H37 H 1.6145 -0.0519 1.0760 0.086 Uiso 1 1 calc R U
C38 C 1.5611(12) -0.0873(12) 1.1805(10) 0.087(4) Uani 1 1 d . .
H38 H 1.6274 -0.0858 1.2435 0.105 Uiso 1 1 calc R U
C39 C 1.4657(12) -0.1101(7) 1.1791(11) 0.075(4) Uani 1 1 d . .
H39 H 1.4666 -0.1250 1.2422 0.090 Uiso 1 1 calc R U
C40 C 1.3695(10) -0.1108(6) 1.0845(10) 0.057(2) Uani 1 1 d . .
C41 C 1.2678(10) -0.1411(6) 1.0797(9) 0.056(3) Uani 1 1 d . .
C42 C 1.1147(10) -0.1954(7) 1.0319(11) 0.061(3) Uani 1 1 d . .
H42 H 1.0394 -0.1832 0.9812 0.073 Uiso 1 1 calc R U
C43 C 1.1502(14) -0.1652(9) 1.1455(12) 0.073(4) Uani 1 1 d . .
H43 H 1.0961 -0.1345 1.1449 0.088 Uiso 1 1 calc R U
C44 C 1.1666(14) -0.2204(8) 1.2233(12) 0.073(4) Uani 1 1 d . .
H44A H 1.2392 -0.2187 1.2847 0.088 Uiso 1 1 calc R U
H44B H 1.1114 -0.2194 1.2491 0.088 Uiso 1 1 calc R U
C45 C 1.1542(12) -0.2779(7) 1.1573(13) 0.067(3) Uani 1 1 d . .
C46 C 1.1678(12) -0.3403(7) 1.1919(14) 0.075(4) Uani 1 1 d . .
H46 H 1.1904 -0.3502 1.2639 0.089 Uiso 1 1 calc R U
C47 C 1.1469(15) -0.3866(8) 1.1168(19) 0.088(5) Uani 1 1 d . .
H47 H 1.1527 -0.4284 1.1387 0.106 Uiso 1 1 calc R U
C48 C 1.1180(15) -0.3742(8) 1.0118(19) 0.091(5) Uani 1 1 d . .
H48 H 1.1064 -0.4071 0.9638 0.109 Uiso 1 1 calc R U
C49 C 1.1056(12) -0.3118(7) 0.9759(13) 0.074(4) Uani 1 1 d . .
H49 H 1.0862 -0.3025 0.9043 0.089 Uiso 1 1 calc R U
C50 C 1.1232(9) -0.2642(6) 1.0503(10) 0.059(3) Uani 1 1 d . .
C51 C 1.2476(11) 0.1109(6) 1.0684(10) 0.062(3) Uani 1 1 d . .
C52 C 1.2741(12) 0.1457(8) 1.0001(11) 0.074(3) Uani 1 1 d . .
H52 H 1.3047 0.1269 0.9598 0.089 Uiso 1 1 calc R U
C53 C 1.2538(16) 0.2090(9) 0.9939(15) 0.094(5) Uani 1 1 d . .
H53 H 1.2726 0.2336 0.9495 0.113 Uiso 1 1 calc R U
C54 C 1.2050(16) 0.2382(9) 1.0529(16) 0.093(5) Uani 1 1 d . .
H54 H 1.1884 0.2809 1.0443 0.111 Uiso 1 1 calc R U
C55 C 1.1827(13) 0.2037(9) 1.1216(18) 0.092(6) Uani 1 1 d . .
H55 H 1.1526 0.2229 1.1620 0.110 Uiso 1 1 calc R U
C56 C 1.2052(11) 0.1379(8) 1.1326(11) 0.072(3) Uani 1 1 d . .
C57 C 1.1876(16) 0.0919(9) 1.2026(14) 0.085(5) Uani 1 1 d . .
H57A H 1.1122 0.0936 1.1923 0.102 Uiso 1 1 calc R U
H57B H 1.2373 0.0998 1.2779 0.102 Uiso 1 1 calc R U
C58 C 1.2114(13) 0.0294(9) 1.1679(12) 0.082(4) Uani 1 1 d . .
H58 H 1.2625 0.0039 1.2289 0.098 Uiso 1 1 calc R U
C59 C 1.2545(10) 0.0416(7) 1.0857(10) 0.063(3) Uani 1 1 d . .
H59 H 1.3307 0.0270 1.1132 0.076 Uiso 1 1 calc R U
C60 C 1.1034(10) -0.0144(7) 1.0077(10) 0.063(3) Uani 1 1 d . .
C61 C 1.0047(10) -0.0492(6) 0.9309(10) 0.061(3) Uani 1 1 d . .
C62 C 0.9106(12) -0.0519(7) 0.9476(15) 0.076(4) Uani 1 1 d . .
H62 H 0.9108 -0.0346 1.0090 0.091 Uiso 1 1 calc R U
C63 C 0.8190(11) -0.0806(9) 0.8708(14) 0.081(4) Uani 1 1 d . .
H63 H 0.7543 -0.0818 0.8777 0.097 Uiso 1 1 calc R U
C64 C 0.8232(11) -0.1080(7) 0.7821(13) 0.071(3) Uani 1 1 d . .
H64 H 0.7609 -0.1269 0.7282 0.085 Uiso 1 1 calc R U
C65 C 0.9195(10) -0.1068(6) 0.7752(11) 0.062(3) Uani 1 1 d . .
C66 C 0.9353(10) -0.1410(7) 0.6888(10) 0.064(3) Uani 1 1 d . .
C67 C 0.9911(11) -0.2014(7) 0.5967(11) 0.069(3) Uani 1 1 d . .
H67 H 1.0455 -0.1943 0.5700 0.083 Uiso 1 1 calc R U
C68 C 0.8765(14) -0.1747(9) 0.5187(11) 0.080(5) Uani 1 1 d . .
H68 H 0.8799 -0.1452 0.4661 0.096 Uiso 1 1 calc R U
C69 C 0.803(2) -0.2312(11) 0.4655(16) 0.096(6) Uani 1 1 d . .
H69A H 0.7319 -0.2262 0.4643 0.115 Uiso 1 1 calc R U
H69B H 0.7921 -0.2362 0.3920 0.115 Uiso 1 1 calc R U
C70 C 0.8618(16) -0.2858(10) 0.5314(13) 0.080(5) Uani 1 1 d . .
C71 C 0.825(2) -0.3462(11) 0.5232(15) 0.098(6) Uani 1 1 d . .
H71 H 0.7544 -0.3571 0.4722 0.117 Uiso 1 1 calc R U
C72 C 0.895(3) -0.3908(10) 0.592(2) 0.119(9) Uani 1 1 d . .
H72 H 0.8687 -0.4313 0.5905 0.143 Uiso 1 1 calc R U
C73 C 1.005(3) -0.3777(10) 0.665(2) 0.108(7) Uani 1 1 d . .
H73 H 1.0526 -0.4092 0.7072 0.130 Uiso 1 1 calc R U
C74 C 1.0421(16) -0.3150(10) 0.6713(13) 0.089(5) Uani 1 1 d . .
H74 H 1.1136 -0.3038 0.7203 0.106 Uiso 1 1 calc R U
C75 C 0.9703(13) -0.2710(9) 0.6039(12) 0.079(4) Uani 1 1 d . .
C76 C 0.8578(17) 0.8752(12) 0.1838(17) 0.093(4) Uani 1 1 d . .
C77 C 0.5196(13) 0.9402(8) 0.4764(14) 0.093(4) Uani 1 1 d D U
N1 N 1.0426(9) -0.0007(6) 0.6696(9) 0.066(3) Uani 1 1 d . .
N2 N 1.1861(7) -0.0886(8) 0.6392(7) 0.064(2) Uani 1 1 d . .
N3 N 1.3345(9) -0.1769(6) 0.7915(9) 0.065(3) Uani 1 1 d . .
N4 N 1.3547(8) -0.0042(6) 0.8267(8) 0.059(2) Uani 1 1 d . .
N5 N 1.3610(7) -0.0891(6) 0.9918(6) 0.0521(17) Uani 1 1 d . .
N6 N 1.1959(9) -0.1695(6) 0.9988(9) 0.059(3) Uani 1 1 d . .
N7 N 1.1808(10) 0.0060(5) 0.9893(9) 0.061(3) Uani 1 1 d . .
N8 N 1.0112(8) -0.0775(6) 0.8478(8) 0.060(2) Uani 1 1 d . .
N9 N 1.0216(8) -0.1687(6) 0.7000(8) 0.065(3) Uani 1 1 d . .
O1 O 0.9300(9) -0.0149(6) 0.4943(8) 0.081(3) Uani 1 1 d . .
O2 O 1.4357(10) -0.1744(8) 0.7012(12) 0.110(5) Uani 1 1 d . .
O3 O 1.5273(7) -0.0400(5) 0.8713(7) 0.065(2) Uani 1 1 d . .
O4 O 1.2559(8) -0.1360(4) 1.1694(7) 0.066(2) Uani 1 1 d . .
O5 O 1.1077(10) -0.0033(6) 1.1028(9) 0.079(3) Uani 1 1 d . .
O6 O 0.8438(8) -0.1441(5) 0.5935(8) 0.078(3) Uani 1 1 d . .
O7 O 0.9582(12) 0.9756(11) 0.2140(13) 0.134(7) Uani 1 1 d . .
O8 O 0.7814(10) 0.9723(7) 0.0741(10) 0.096(4) Uani 1 1 d . .
O9 O 0.8045(14) 0.9721(10) 0.2509(13) 0.128(6) Uani 1 1 d . .
O10 O 0.6401(15) 1.0181(15) 0.5735(13) 0.187(12) Uani 1 1 d . .
O11 O 0.4674(13) 1.0457(8) 0.3826(17) 0.134(6) Uani 1 1 d . .
O12 O 0.4217(11) 1.0288(7) 0.5206(12) 0.101(4) Uani 1 1 d . U
Ag1 Ag 1.19192(7) -0.01155(4) 0.83284(7) 0.0607(3) Uani 1 1 d . .
Ag2 Ag 1.19469(7) -0.15760(4) 0.83308(6) 0.0595(3) Uani 1 1 d . .
S1 S 0.8489(4) 0.9586(3) 0.1792(5) 0.0959(13) Uani 1 1 d . .
S2 S 0.4761(11) 1.0138(6) 0.4625(8) 0.216(6) Uani 1 1 d D U
F1 F 0.9186(16) 0.8559(8) 0.143(2) 0.192(10) Uani 1 1 d . .
F2 F 0.892(3) 0.8557(9) 0.2761(18) 0.268(18) Uani 1 1 d . .
F3 F 0.7576(13) 0.8510(7) 0.134(3) 0.211(12) Uani 1 1 d . .
F4 F 0.6024(9) 0.9322(8) 0.4482(9) 0.126(6) Uani 1 1 d . .
F5 F 0.5601(11) 0.9193(10) 0.5762(9) 0.127(4) Uani 1 1 d . .
F6 F 0.4110(13) 0.9269(10) 0.4011(11) 0.171(8) Uani 1 1 d D U
Cl2 Cl 0.588(2) 0.7457(9) 0.543(3) 0.515(19) Uani 1 1 d . U
Cl1 Cl 0.3812(13) 0.6882(10) 0.4570(12) 0.301(10) Uani 1 1 d D U
C78 C 0.520(2) 0.694(2) 0.485(4) 0.193(16) Uiso 1 1 d D .
H78A H 0.5563 0.6565 0.5240 0.231 Uiso 1 1 calc R U
H78B H 0.5219 0.6927 0.4165 0.231 Uiso 1 1 calc R U

loop_
_atom_site_aniso_label
_atom_site_aniso_U_11
_atom_site_aniso_U_22
_atom_site_aniso_U_33
_atom_site_aniso_U_23
_atom_site_aniso_U_13
_atom_site_aniso_U_12
C1 0.056(6) 0.086(9) 0.055(6) 0.007(6) 0.035(5) 0.011(6)
C2 0.068(7) 0.082(9) 0.064(7) 0.002(6) 0.035(6) 0.014(6)
C3 0.068(7) 0.101(13) 0.082(10) -0.004(8) 0.046(7) 0.003(7)
C4 0.092(10) 0.068(9) 0.098(11) 0.005(8) 0.069(9) 0.011(8)
C5 0.081(9) 0.122(14) 0.064(8) 0.024(9) 0.046(7) 0.034(10)
C6 0.057(6) 0.095(12) 0.065(8) 0.012(7) 0.035(6) 0.012(7)
C7 0.050(6) 0.135(16) 0.069(9) 0.024(10) 0.025(6) 0.020(8)
C8 0.065(7) 0.094(12) 0.077(9) 0.010(8) 0.027(7) -0.014(7)
C9 0.064(6) 0.080(9) 0.059(6) 0.008(6) 0.036(5) 0.006(6)
C10 0.077(7) 0.071(9) 0.066(7) -0.002(6) 0.043(6) -0.009(6)
C11 0.077(7) 0.058(7) 0.073(8) -0.005(5) 0.041(7) -0.014(5)
C12 0.115(12) 0.055(7) 0.077(9) 0.013(6) 0.049(8) 0.018(7)
C13 0.155(14) 0.087(10) 0.076(8) -0.002(11) 0.079(9) 0.011(14)
C14 0.116(11) 0.060(8) 0.084(9) 0.007(7) 0.066(9) 0.009(7)
C15 0.072(7) 0.074(9) 0.073(8) -0.006(6) 0.047(6) -0.004(6)
C16 0.056(6) 0.097(10) 0.074(8) -0.006(8) 0.035(6) -0.003(7)
C17 0.059(6) 0.103(11) 0.054(6) -0.010(7) 0.024(5) 0.007(7)
C18 0.067(8) 0.149(19) 0.102(13) 0.021(13) 0.042(9) 0.023(11)
C19 0.095(12) 0.17(2) 0.085(12) 0.013(12) 0.059(10) 0.059(13)
C20 0.074(8) 0.132(17) 0.061(8) -0.018(9) 0.012(6) 0.053(10)
C21 0.086(11) 0.15(2) 0.059(9) -0.016(10) 0.010(8) 0.061(13)
C22 0.123(17) 0.088(15) 0.109(16) -0.024(12) 0.007(13) 0.038(13)
C23 0.098(12) 0.094(14) 0.097(13) 0.010(10) 0.020(10) 0.018(10)
C24 0.081(9) 0.089(11) 0.075(9) -0.003(8) 0.028(7) 0.024(8)
C25 0.059(6) 0.102(11) 0.046(6) -0.010(6) 0.018(5) 0.018(7)
C26 0.062(6) 0.094(10) 0.042(5) 0.008(6) 0.024(5) 0.004(6)
C27 0.071(7) 0.108(12) 0.053(6) 0.012(7) 0.029(6) 0.003(8)
C28 0.103(11) 0.075(10) 0.073(9) 0.022(7) 0.046(8) 0.021(9)
C29 0.103(12) 0.074(10) 0.072(9) 0.010(7) 0.034(8) -0.001(9)
C30 0.080(8) 0.080(10) 0.069(8) -0.002(7) 0.028(7) -0.016(8)
C31 0.060(6) 0.078(9) 0.052(6) 0.000(6) 0.027(5) -0.011(6)
C32 0.057(6) 0.076(8) 0.071(7) -0.002(6) 0.037(5) -0.014(6)
C33 0.082(8) 0.077(9) 0.058(6) -0.002(6) 0.046(6) -0.011(7)
C34 0.066(7) 0.091(10) 0.040(5) 0.010(5) 0.024(5) -0.011(6)
C35 0.067(7) 0.071(7) 0.057(6) -0.006(5) 0.039(5) -0.010(6)
C36 0.067(6) 0.045(6) 0.055(6) 0.000(4) 0.034(5) -0.007(4)
C37 0.064(6) 0.082(10) 0.063(7) 0.009(5) 0.024(5) -0.019(6)
C38 0.086(8) 0.110(11) 0.054(6) 0.004(10) 0.022(5) -0.030(11)
C39 0.090(9) 0.083(9) 0.056(6) 0.004(6) 0.036(6) -0.029(7)
C40 0.076(7) 0.045(5) 0.060(6) 0.001(4) 0.041(6) -0.002(5)
C41 0.064(6) 0.061(7) 0.051(5) 0.000(5) 0.033(5) 0.002(5)
C42 0.058(6) 0.069(8) 0.069(7) 0.002(6) 0.041(5) 0.003(5)
C43 0.095(9) 0.077(10) 0.079(8) 0.001(8) 0.067(8) -0.004(8)
C44 0.093(9) 0.077(9) 0.068(8) -0.008(6) 0.053(7) -0.021(7)
C45 0.075(8) 0.065(8) 0.087(9) 0.008(7) 0.059(8) 0.003(6)
C46 0.082(8) 0.059(8) 0.104(11) 0.014(7) 0.061(8) -0.002(6)
C47 0.096(11) 0.053(8) 0.145(17) 0.013(9) 0.081(12) 0.011(7)
C48 0.100(11) 0.058(8) 0.146(17) -0.016(9) 0.084(12) -0.009(8)
C49 0.075(7) 0.073(9) 0.091(9) -0.015(7) 0.052(7) -0.015(7)
C50 0.054(5) 0.064(7) 0.070(7) -0.005(5) 0.039(5) -0.001(5)
C51 0.069(7) 0.064(7) 0.055(6) -0.007(5) 0.030(5) -0.001(5)
C52 0.086(8) 0.076(9) 0.060(7) -0.015(6) 0.034(6) -0.018(7)
C53 0.104(12) 0.082(12) 0.073(9) 0.008(8) 0.020(8) -0.013(9)
C54 0.100(11) 0.068(10) 0.092(11) 0.004(8) 0.027(9) -0.001(8)
C55 0.070(9) 0.072(11) 0.115(14) -0.032(10) 0.027(9) 0.005(7)
C56 0.062(7) 0.084(10) 0.069(8) -0.020(7) 0.028(6) -0.002(6)
C57 0.105(11) 0.098(13) 0.072(9) -0.033(9) 0.059(9) -0.031(10)
C58 0.086(9) 0.103(12) 0.056(7) 0.000(7) 0.033(7) -0.024(9)
C59 0.066(6) 0.065(8) 0.057(6) -0.004(5) 0.027(5) 0.004(6)
C60 0.070(7) 0.067(8) 0.063(7) 0.000(6) 0.038(6) -0.001(6)
C61 0.069(7) 0.057(7) 0.062(7) -0.002(5) 0.034(5) -0.003(5)
C62 0.074(8) 0.063(8) 0.103(11) -0.010(7) 0.050(8) 0.004(6)
C63 0.071(7) 0.056(7) 0.127(11) -0.006(10) 0.056(7) 0.014(8)
C64 0.061(6) 0.056(7) 0.089(9) -0.010(6) 0.030(6) -0.001(5)
C65 0.065(6) 0.057(6) 0.071(7) 0.002(5) 0.036(6) 0.002(5)
C66 0.064(6) 0.068(8) 0.054(6) -0.006(5) 0.021(5) -0.011(6)
C67 0.075(7) 0.081(10) 0.059(7) -0.017(6) 0.037(6) -0.012(7)
C68 0.086(9) 0.097(13) 0.045(6) -0.006(6) 0.019(6) -0.023(8)
C69 0.117(14) 0.102(15) 0.067(10) -0.020(9) 0.041(10) -0.021(11)
C70 0.100(11) 0.092(12) 0.063(8) -0.007(8) 0.051(8) -0.014(9)
C71 0.128(15) 0.103(15) 0.079(10) -0.016(10) 0.061(11) -0.035(12)
C72 0.22(3) 0.077(12) 0.129(18) -0.017(12) 0.14(2) -0.022(16)
C73 0.18(2) 0.075(12) 0.124(18) -0.004(11) 0.116(19) -0.002(13)
C74 0.107(11) 0.114(14) 0.060(8) 0.001(8) 0.051(8) 0.020(10)
C75 0.091(9) 0.107(12) 0.057(7) -0.017(7) 0.050(7) -0.013(8)
C76 0.090(7) 0.127(11) 0.079(7) -0.003(7) 0.052(6) -0.001(7)
C77 0.090(7) 0.127(11) 0.079(7) -0.003(7) 0.052(6) -0.001(7)
N1 0.065(6) 0.080(8) 0.061(6) 0.006(5) 0.035(5) 0.002(5)
N2 0.062(4) 0.083(7) 0.052(4) 0.001(6) 0.031(4) -0.009(6)
N3 0.064(6) 0.074(8) 0.055(6) -0.007(5) 0.027(5) 0.001(5)
N4 0.058(5) 0.074(7) 0.051(5) 0.001(5) 0.032(4) -0.007(5)
N5 0.061(4) 0.051(5) 0.052(4) -0.006(5) 0.032(3) -0.006(5)
N6 0.059(5) 0.071(8) 0.060(6) 0.004(5) 0.038(5) 0.006(5)
N7 0.074(6) 0.051(6) 0.063(6) -0.007(5) 0.035(5) 0.004(5)
N8 0.065(5) 0.057(6) 0.061(5) 0.005(5) 0.032(4) 0.004(5)
N9 0.058(5) 0.078(8) 0.056(5) -0.016(5) 0.025(4) -0.010(5)
O1 0.089(6) 0.084(7) 0.062(5) -0.009(5) 0.028(5) -0.005(5)
O2 0.079(7) 0.173(15) 0.110(9) 0.020(9) 0.070(7) 0.016(8)
O3 0.074(5) 0.070(5) 0.063(5) 0.009(4) 0.042(4) 0.001(4)
O4 0.085(5) 0.065(5) 0.063(5) -0.007(4) 0.047(4) -0.018(4)
O5 0.108(7) 0.069(7) 0.077(6) -0.012(5) 0.057(6) -0.019(6)
O6 0.071(5) 0.081(7) 0.071(6) -0.006(5) 0.023(4) -0.004(5)
O7 0.089(8) 0.20(2) 0.098(10) 0.006(11) 0.032(7) -0.039(10)
O8 0.082(6) 0.127(12) 0.088(8) -0.004(7) 0.047(6) 0.012(6)
O9 0.128(11) 0.172(18) 0.094(10) -0.005(10) 0.060(9) -0.016(11)
O10 0.128(12) 0.36(3) 0.092(10) -0.087(15) 0.064(9) -0.132(18)
O11 0.113(10) 0.114(12) 0.158(15) 0.034(11) 0.047(10) -0.030(9)
O12 0.100(8) 0.103(9) 0.115(10) 0.009(7) 0.062(7) 0.008(7)
Ag1 0.0591(5) 0.0678(6) 0.0589(5) -0.0030(5) 0.0301(4) -0.0006(5)
Ag2 0.0594(5) 0.0728(6) 0.0507(5) -0.0064(5) 0.0289(4) -0.0016(5)
S1 0.089(3) 0.099(3) 0.097(3) 0.002(3) 0.040(2) 0.000(2)
S2 0.313(13) 0.272(13) 0.149(7) 0.095(8) 0.181(9) 0.153(11)
F1 0.197(16) 0.102(11) 0.38(3) 0.021(14) 0.22(2) 0.029(10)
F2 0.56(5) 0.106(13) 0.142(16) 0.040(11) 0.16(3) 0.01(2)
F3 0.114(10) 0.078(9) 0.41(4) -0.052(14) 0.089(15) -0.027(8)
F4 0.095(6) 0.202(18) 0.096(7) -0.030(8) 0.057(5) 0.006(7)
F5 0.140(8) 0.160(11) 0.087(6) 0.011(9) 0.056(6) 0.043(11)
F6 0.186(11) 0.227(19) 0.122(9) -0.069(11) 0.088(8) -0.132(14)
Cl2 0.76(3) 0.33(2) 0.93(4) -0.35(3) 0.80(4) -0.35(2)
Cl1 0.216(12) 0.36(2) 0.183(12) -0.029(13) -0.033(10) 0.055(14)

loop_
_atom_type_symbol
_atom_type_description
_atom_type_scat_dispersion_real
_atom_type_scat_dispersion_imag
_atom_type_scat_source
C C 0.0181 0.0091 'International Tables Vol C Tables 4.2.6.8 and 6.1.1.4'
H H 0.0000 0.0000 'International Tables Vol C Tables 4.2.6.8 and 6.1.1.4'
N N 0.0311 0.0180 'International Tables Vol C Tables 4.2.6.8 and 6.1.1.4'
O O 0.0492 0.0322 'International Tables Vol C Tables 4.2.6.8 and 6.1.1.4'
Ag Ag 0.1306 4.2820 'International Tables Vol C Tables 4.2.6.8 and 6.1.1.4'
S S 0.3331 0.5567 'International Tables Vol C Tables 4.2.6.8 and 6.1.1.4'
F F 0.0727 0.0534 'International Tables Vol C Tables 4.2.6.8 and 6.1.1.4'
Cl Cl 0.3639 0.7018 'International Tables Vol C Tables 4.2.6.8 and 6.1.1.4'

loop_
_geom_angle_atom_site_label_1
_geom_angle_atom_site_label_2
_geom_angle_atom_site_label_3
_geom_angle
C2 C1 C6 122.1(15)
C2 C1 C9 127.2(12)
C6 C1 C9 110.7(13)
C1 C2 C3 118.3(14)
C1 C2 H2 120.8
C3 C2 H2 120.8
C4 C3 C2 118.9(16)
C4 C3 H3 120.5
C2 C3 H3 120.5
C5 C4 C3 122.1(16)
C5 C4 H4 119.0
C3 C4 H4 119.0
C4 C5 C6 118.9(15)
C4 C5 H5 120.6
C6 C5 H5 120.6
C1 C6 C5 119.7(16)
C1 C6 C7 111.9(15)
C5 C6 C7 128.4(15)
C6 C7 C8 102.3(13)
C6 C7 H7A 111.3
C8 C7 H7A 111.3
C6 C7 H7B 111.3
C8 C7 H7B 111.3
H7A C7 H7B 109.2
C9 C8 O1 101.7(11)
C9 C8 C7 110.8(16)
O1 C8 C7 109.8(14)
C9 C8 H8 111.4
O1 C8 H8 111.4
C7 C8 H8 111.4
N1 C9 C8 106.8(12)
N1 C9 C1 110.4(10)
C8 C9 C1 103.4(12)
N1 C9 H9 112.0
C8 C9 H9 112.0
C1 C9 H9 112.0
N1 C10 O1 116.0(12)
N1 C10 C11 128.2(13)
O1 C10 C11 115.8(12)
N2 C11 C12 124.1(14)
N2 C11 C10 115.9(12)
C12 C11 C10 119.9(14)
C13 C12 C11 118.7(15)
C13 C12 H12 120.6
C11 C12 H12 120.6
C12 C13 C14 120.2(13)
C12 C13 H13 119.9
C14 C13 H13 119.9
C15 C14 C13 116.1(14)
C15 C14 H14 121.9
C13 C14 H14 121.9
N2 C15 C14 123.9(14)
N2 C15 C16 116.9(12)
C14 C15 C16 119.2(13)
N3 C16 O2 119.5(15)
N3 C16 C15 125.4(12)
O2 C16 C15 115.1(13)
C25 C17 N3 111.3(11)
C25 C17 C18 105.1(15)
N3 C17 C18 104.7(13)
C25 C17 H17 111.7
N3 C17 H17 111.7
C18 C17 H17 111.7
O2 C18 C17 103.6(13)
O2 C18 C19 109.3(18)
C17 C18 C19 108.1(19)
O2 C18 H18 111.8
C17 C18 H18 111.8
C19 C18 H18 111.8
C20 C19 C18 104.2(14)
C20 C19 H19A 110.9
C18 C19 H19A 110.9
C20 C19 H19B 110.9
C18 C19 H19B 110.9
H19A C19 H19B 108.9
C25 C20 C21 121(2)
C25 C20 C19 111.4(19)
C21 C20 C19 128.0(17)
C22 C21 C20 118.6(18)
C22 C21 H21 120.7
C20 C21 H21 120.7
C21 C22 C23 124(2)
C21 C22 H22 117.9
C23 C22 H22 117.9
C24 C23 C22 115(2)
C24 C23 H23 122.7
C22 C23 H23 122.7
C25 C24 C23 121.4(17)
C25 C24 H24 119.3
C23 C24 H24 119.3
C24 C25 C20 120.4(18)
C24 C25 C17 128.4(13)
C20 C25 C17 111.2(16)
C27 C26 C31 121.0(15)
C27 C26 C34 129.4(13)
C31 C26 C34 109.7(12)
C26 C27 C28 118.6(14)
C26 C27 H27 120.7
C28 C27 H27 120.7
C29 C28 C27 119.2(15)
C29 C28 H28 120.4
C27 C28 H28 120.4
C30 C29 C28 120.3(17)
C30 C29 H29 119.8
C28 C29 H29 119.8
C29 C30 C31 120.5(16)
C29 C30 H30 119.7
C31 C30 H30 119.7
C30 C31 C26 120.3(15)
C30 C31 C32 127.8(13)
C26 C31 C32 111.9(12)
C33 C32 C31 102.8(10)
C33 C32 H32A 111.2
C31 C32 H32A 111.2
C33 C32 H32B 111.2
C31 C32 H32B 111.2
H32A C32 H32B 109.1
O3 C33 C32 110.7(11)
O3 C33 C34 103.4(9)
C32 C33 C34 110.5(13)
O3 C33 H33 110.7
C32 C33 H33 110.7
C34 C33 H33 110.7
N4 C34 C33 106.2(10)
N4 C34 C26 109.8(11)
C33 C34 C26 104.4(11)
N4 C34 H34 112.0
C33 C34 H34 112.0
C26 C34 H34 112.0
N4 C35 O3 119.5(11)
N4 C35 C36 124.1(10)
O3 C35 C36 116.2(11)
N5 C36 C37 123.0(10)
N5 C36 C35 117.0(10)
C37 C36 C35 119.7(11)
C36 C37 C38 119.9(12)
C36 C37 H37 120.1
C38 C37 H37 120.1
C39 C38 C37 116.1(12)
C39 C38 H38 121.9
C37 C38 H38 121.9
C40 C39 C38 120.0(12)
C40 C39 H39 120.0
C38 C39 H39 120.0
N5 C40 C39 123.6(11)
N5 C40 C41 115.9(11)
C39 C40 C41 120.4(10)
N6 C41 O4 120.0(11)
N6 C41 C40 124.8(10)
O4 C41 C40 115.3(10)
C50 C42 N6 114.2(10)
C50 C42 C43 105.4(11)
N6 C42 C43 103.4(10)
C50 C42 H42 111.1
N6 C42 H42 111.1
C43 C42 H42 111.1
O4 C43 C44 110.5(13)
O4 C43 C42 102.8(9)
C44 C43 C42 106.2(13)
O4 C43 H43 112.3
C44 C43 H43 112.3
C42 C43 H43 112.3
C45 C44 C43 104.4(12)
C45 C44 H44A 110.9
C43 C44 H44A 110.9
C45 C44 H44B 110.9
C43 C44 H44B 110.9
H44A C44 H44B 108.9
C50 C45 C46 120.1(14)
C50 C45 C44 112.6(13)
C46 C45 C44 127.3(14)
C47 C46 C45 118.0(16)
C47 C46 H46 121.0
C45 C46 H46 121.0
C48 C47 C46 122.9(16)
C48 C47 H47 118.5
C46 C47 H47 118.5
C47 C48 C49 119.8(16)
C47 C48 H48 120.1
C49 C48 H48 120.1
C50 C49 C48 118.1(16)
C50 C49 H49 121.0
C48 C49 H49 121.0
C45 C50 C49 121.0(14)
C45 C50 C42 110.9(11)
C49 C50 C42 128.1(13)
C52 C51 C56 122.7(14)
C52 C51 C59 128.8(12)
C56 C51 C59 108.5(13)
C53 C52 C51 117.6(15)
C53 C52 H52 121.2
C51 C52 H52 121.2
C52 C53 C54 121.9(17)
C52 C53 H53 119.1
C54 C53 H53 119.1
C55 C54 C53 119.6(17)
C55 C54 H54 120.2
C53 C54 H54 120.2
C54 C55 C56 120.3(18)
C54 C55 H55 119.9
C56 C55 H55 119.9
C51 C56 C55 117.8(17)
C51 C56 C57 113.1(14)
C55 C56 C57 129.0(16)
C56 C57 C58 104.4(12)
C56 C57 H57A 110.9
C58 C57 H57A 110.9
C56 C57 H57B 110.9
C58 C57 H57B 110.9
H57A C57 H57B 108.9
O5 C58 C57 109.3(14)
O5 C58 C59 102.0(11)
C57 C58 C59 107.8(14)
O5 C58 H58 112.4
C57 C58 H58 112.4
C59 C58 H58 112.4
N7 C59 C51 113.2(11)
N7 C59 C58 105.2(11)
C51 C59 C58 105.8(12)
N7 C59 H59 110.8
C51 C59 H59 110.8
C58 C59 H59 110.8
N7 C60 O5 118.7(13)
N7 C60 C61 126.0(12)
O5 C60 C61 115.2(11)
N8 C61 C62 123.2(12)
N8 C61 C60 116.9(11)
C62 C61 C60 119.9(12)
C63 C62 C61 117.8(14)
C63 C62 H62 121.1
C61 C62 H62 121.1
C62 C63 C64 119.5(12)
C62 C63 H63 120.3
C64 C63 H63 120.3
C65 C64 C63 119.1(13)
C65 C64 H64 120.5
C63 C64 H64 120.5
N8 C65 C64 123.4(13)
N8 C65 C66 113.7(10)
C64 C65 C66 122.8(12)
N9 C66 O6 119.4(12)
N9 C66 C65 126.4(11)
O6 C66 C65 114.1(12)
N9 C67 C75 111.8(11)
N9 C67 C68 105.0(11)
C75 C67 C68 104.2(12)
N9 C67 H67 111.8
C75 C67 H67 111.8
C68 C67 H67 111.8
O6 C68 C69 110.7(15)
O6 C68 C67 101.5(10)
C69 C68 C67 106.3(17)
O6 C68 H68 112.6
C69 C68 H68 112.6
C67 C68 H68 112.6
C70 C69 C68 105.6(17)
C70 C69 H69A 110.6
C68 C69 H69A 110.6
C70 C69 H69B 110.6
C68 C69 H69B 110.6
H69A C69 H69B 108.7
C71 C70 C75 120(2)
C71 C70 C69 128.1(19)
C75 C70 C69 111.7(18)
C70 C71 C72 119(2)
C70 C71 H71 120.7
C72 C71 H71 120.7
C71 C72 C73 123(2)
C71 C72 H72 118.7
C73 C72 H72 118.7
C72 C73 C74 118(2)
C72 C73 H73 121.1
C74 C73 H73 121.1
C75 C74 C73 119(2)
C75 C74 H74 120.7
C73 C74 H74 120.7
C74 C75 C70 122.2(18)
C74 C75 C67 127.8(16)
C70 C75 C67 109.9(16)
F2 C76 F1 110(3)
F2 C76 F3 104(3)
F1 C76 F3 111(2)
F2 C76 S1 111.2(19)
F1 C76 S1 110.7(17)
F3 C76 S1 109.4(17)
F5 C77 F4 105.0(14)
F5 C77 F6 121.0(16)
F4 C77 F6 119.4(15)
F5 C77 S2 113.5(14)
F4 C77 S2 112.5(14)
F6 C77 S2 84.4(13)
C10 N1 C9 107.1(11)
C10 N1 Ag1 127.3(10)
C9 N1 Ag1 125.5(9)
C11 N2 C15 116.6(11)
C16 N3 C17 105.9(12)
C16 N3 Ag2 128.3(10)
C17 N3 Ag2 125.8(9)
C35 N4 C34 104.7(10)
C35 N4 Ag1 121.8(8)
C34 N4 Ag1 132.5(8)
C40 N5 C36 117.3(9)
C41 N6 C42 106.5(10)
C41 N6 Ag2 119.3(8)
C42 N6 Ag2 133.1(9)
C60 N7 C59 105.9(11)
C60 N7 Ag1 124.1(9)
C59 N7 Ag1 130.0(9)
C61 N8 C65 116.8(10)
C66 N9 C67 105.5(10)
C66 N9 Ag2 128.4(9)
C67 N9 Ag2 125.2(8)
C10 O1 C8 107.4(11)
C16 O2 C18 106.2(13)
C35 O3 C33 106.0(10)
C41 O4 C43 106.2(10)
C60 O5 C58 107.2(11)
C66 O6 C68 106.3(11)
N4 Ag1 N1 113.6(4)
N4 Ag1 N7 121.1(4)
N1 Ag1 N7 121.5(4)
N4 Ag1 Ag2 93.3(3)
N1 Ag1 Ag2 96.2(3)
N7 Ag1 Ag2 99.7(3)
N9 Ag2 N3 117.2(4)
N9 Ag2 N6 109.8(4)
N3 Ag2 N6 127.6(4)
N9 Ag2 Ag1 95.5(3)
N3 Ag2 Ag1 101.1(3)
N6 Ag2 Ag1 96.0(3)
O8 S1 O7 114.4(10)
O8 S1 O9 114.9(10)
O7 S1 O9 115.9(11)
O8 S1 C76 104.7(11)
O7 S1 C76 101.7(13)
O9 S1 C76 102.8(12)
O11 S2 O12 122.8(14)
O11 S2 C77 119.7(13)
O12 S2 C77 114.5(11)
O11 S2 F6 105.4(13)
O12 S2 F6 102.0(12)
C77 S2 F6 42.5(8)
O11 S2 O10 105.8(13)
O12 S2 O10 103.9(11)
C77 S2 O10 75.3(11)
F6 S2 O10 117.8(11)
C77 F6 S2 53.0(9)
Cl2 C78 Cl1 123(3)
Cl2 C78 H78A 106.6
Cl1 C78 H78A 106.6
Cl2 C78 H78B 106.6
Cl1 C78 H78B 106.6
H78A C78 H78B 106.5

loop_
_geom_bond_atom_site_label_1
_geom_bond_atom_site_label_2
_geom_bond_distance
C1 C2 1.36(2)
C1 C6 1.39(2)
C1 C9 1.51(2)
C2 C3 1.42(3)
C2 H2 0.9300
C3 C4 1.41(2)
C3 H3 0.9300
C4 C5 1.35(3)
C4 H4 0.9300
C5 C6 1.41(3)
C5 H5 0.9300
C6 C7 1.51(3)
C7 C8 1.52(3)
C7 H7A 0.9700
C7 H7B 0.9700
C8 C9 1.50(2)
C8 O1 1.50(2)
C8 H8 0.9800
C9 N1 1.462(17)
C9 H9 0.9800
C10 N1 1.301(18)
C10 O1 1.336(18)
C10 C11 1.45(2)
C11 N2 1.312(19)
C11 C12 1.37(2)
C12 C13 1.36(2)
C12 H12 0.9300
C13 C14 1.39(3)
C13 H13 0.9300
C14 C15 1.389(19)
C14 H14 0.9300
C15 N2 1.356(18)
C15 C16 1.49(2)
C16 N3 1.252(19)
C16 O2 1.353(16)
C17 C25 1.48(2)
C17 N3 1.503(19)
C17 C18 1.53(2)
C17 H17 0.9800
C18 O2 1.46(2)
C18 C19 1.53(4)
C18 H18 0.9800
C19 C20 1.50(3)
C19 H19A 0.9700
C19 H19B 0.9700
C20 C25 1.388(19)
C20 C21 1.41(3)
C21 C22 1.30(4)
C21 H21 0.9300
C22 C23 1.49(4)
C22 H22 0.9300
C23 C24 1.39(3)
C23 H23 0.9300
C24 C25 1.38(2)
C24 H24 0.9300
C26 C27 1.35(2)
C26 C31 1.385(18)
C26 C34 1.54(2)
C27 C28 1.41(3)
C27 H27 0.9300
C28 C29 1.40(3)
C28 H28 0.9300
C29 C30 1.34(3)
C29 H29 0.9300
C30 C31 1.36(2)
C30 H30 0.9300
C31 C32 1.55(2)
C32 C33 1.507(19)
C32 H32A 0.9700
C32 H32B 0.9700
C33 O3 1.473(15)
C33 C34 1.52(2)
C33 H33 0.9800
C34 N4 1.479(14)
C34 H34 0.9800
C35 N4 1.297(18)
C35 O3 1.332(15)
C35 C36 1.484(16)
C36 N5 1.335(14)
C36 C37 1.361(18)
C37 C38 1.413(19)
C37 H37 0.9300
C38 C39 1.38(2)
C38 H38 0.9300
C39 C40 1.372(19)
C39 H39 0.9300
C40 N5 1.327(14)
C40 C41 1.500(17)
C41 N6 1.261(17)
C41 O4 1.336(13)
C42 C50 1.48(2)
C42 N6 1.485(15)
C42 C43 1.57(2)
C42 H42 0.9800
C43 O4 1.460(18)
C43 C44 1.54(2)
C43 H43 0.9800
C44 C45 1.49(2)
C44 H44A 0.9700
C44 H44B 0.9700
C45 C50 1.38(2)
C45 C46 1.39(2)
C46 C47 1.37(3)
C46 H46 0.9300
C47 C48 1.36(3)
C47 H47 0.9300
C48 C49 1.40(2)
C48 H48 0.9300
C49 C50 1.390(19)
C49 H49 0.9300
C51 C52 1.38(2)
C51 C56 1.391(18)
C51 C59 1.49(2)
C52 C53 1.37(3)
C52 H52 0.9300
C53 C54 1.41(3)
C53 H53 0.9300
C54 C55 1.34(3)
C54 H54 0.9300
C55 C56 1.42(3)
C55 H55 0.9300
C56 C57 1.48(2)
C57 C58 1.50(3)
C57 H57A 0.9700
C57 H57B 0.9700
C58 O5 1.460(19)
C58 C59 1.528(19)
C58 H58 0.9800
C59 N7 1.469(17)
C59 H59 0.9800
C60 N7 1.269(17)
C60 O5 1.321(16)
C60 C61 1.480(19)
C61 N8 1.343(17)
C61 C62 1.404(19)
C62 C63 1.36(2)
C62 H62 0.9300
C63 C64 1.39(2)
C63 H63 0.9300
C64 C65 1.358(19)
C64 H64 0.9300
C65 N8 1.348(17)
C65 C66 1.504(18)
C66 N9 1.260(18)
C66 O6 1.347(15)
C67 N9 1.478(16)
C67 C75 1.52(2)
C67 C68 1.55(2)
C67 H67 0.9800
C68 O6 1.46(2)
C68 C69 1.52(3)
C68 H68 0.9800
C69 C70 1.47(3)
C69 H69A 0.9700
C69 H69B 0.9700
C70 C71 1.36(3)
C70 C75 1.39(2)
C71 C72 1.38(4)
C71 H71 0.9300
C72 C73 1.40(4)
C72 H72 0.9300
C73 C74 1.41(3)
C73 H73 0.9300
C74 C75 1.37(3)
C74 H74 0.9300
C76 F2 1.22(3)
C76 F1 1.27(2)
C76 F3 1.32(3)
C76 S1 1.78(2)
C77 F5 1.32(2)
C77 F4 1.363(18)
C77 F6 1.398(19)
C77 S2 1.653(18)
N1 Ag1 2.270(11)
N3 Ag2 2.266(11)
N4 Ag1 2.263(9)
N6 Ag2 2.316(10)
N7 Ag1 2.285(11)
N9 Ag2 2.252(10)
O7 S1 1.387(15)
O8 S1 1.360(14)
O9 S1 1.414(17)
O10 S2 2.06(2)
O11 S2 1.262(19)
O12 S2 1.361(15)
Ag1 Ag2 3.1020(11)
S2 F6 2.06(2)
Cl2 C78 1.42(4)
Cl1 C78 1.75(2)
C78 H78A 0.9700
C78 H78B 0.9700

loop_
_geom_torsion_atom_site_label_1
_geom_torsion_atom_site_label_2
_geom_torsion_atom_site_label_3
_geom_torsion_atom_site_label_4
_geom_torsion
C6 C1 C2 C3 -0.8(19)
C9 C1 C2 C3 -178.8(11)
C1 C2 C3 C4 1.6(19)
C2 C3 C4 C5 -1(2)
C3 C4 C5 C6 -1(2)
C2 C1 C6 C5 -0.7(19)
C9 C1 C6 C5 177.6(11)
C2 C1 C6 C7 180.0(12)
C9 C1 C6 C7 -1.7(15)
C4 C5 C6 C1 1(2)
C4 C5 C6 C7 -179.4(14)
C1 C6 C7 C8 -4.5(17)
C5 C6 C7 C8 176.3(14)
C6 C7 C8 C9 9.1(17)
C6 C7 C8 O1 -102.4(14)
O1 C8 C9 N1 -9.9(15)
C7 C8 C9 N1 -126.5(14)
O1 C8 C9 C1 106.6(12)
C7 C8 C9 C1 -10.1(16)
C2 C1 C9 N1 -60.7(16)
C6 C1 C9 N1 121.1(11)
C2 C1 C9 C8 -174.6(13)
C6 C1 C9 C8 7.2(14)
N1 C10 C11 N2 24(2)
O1 C10 C11 N2 -158.6(13)
N1 C10 C11 C12 -152.4(15)
O1 C10 C11 C12 25(2)
N2 C11 C12 C13 -3(3)
C10 C11 C12 C13 173.4(17)
C11 C12 C13 C14 5(3)
C12 C13 C14 C15 -2(3)
C13 C14 C15 N2 -3(3)
C13 C14 C15 C16 175.3(17)
N2 C15 C16 N3 20(2)
C14 C15 C16 N3 -158.7(16)
N2 C15 C16 O2 -161.2(15)
C14 C15 C16 O2 20(2)
C25 C17 C18 O2 118.0(17)
N3 C17 C18 O2 1(2)
C25 C17 C18 C19 2.1(17)
N3 C17 C18 C19 -115.4(15)
O2 C18 C19 C20 -112.6(16)
C17 C18 C19 C20 -0.4(19)
C18 C19 C20 C25 -1.6(19)
C18 C19 C20 C21 -178.3(15)
C25 C20 C21 C22 4(2)
C19 C20 C21 C22 -179.3(19)
C20 C21 C22 C23 -5(3)
C21 C22 C23 C24 4(3)
C22 C23 C24 C25 -2(2)
C23 C24 C25 C20 1(2)
C23 C24 C25 C17 178.5(14)
C21 C20 C25 C24 -2(2)
C19 C20 C25 C24 -179.2(14)
C21 C20 C25 C17 -179.9(13)
C19 C20 C25 C17 3.0(17)
N3 C17 C25 C24 -67.9(18)
C18 C17 C25 C24 179.3(15)
N3 C17 C25 C20 109.7(13)
C18 C17 C25 C20 -3.2(15)
C31 C26 C27 C28 -0.8(19)
C34 C26 C27 C28 177.3(12)
C26 C27 C28 C29 1(2)
C27 C28 C29 C30 0(2)
C28 C29 C30 C31 -1(2)
C29 C30 C31 C26 1(2)
C29 C30 C31 C32 -179.7(14)
C27 C26 C31 C30 -0.1(19)
C34 C26 C31 C30 -178.5(12)
C27 C26 C31 C32 -179.6(11)
C34 C26 C31 C32 2.0(14)
C30 C31 C32 C33 173.9(14)
C26 C31 C32 C33 -6.7(14)
C31 C32 C33 O3 -105.0(12)
C31 C32 C33 C34 8.9(13)
O3 C33 C34 N4 -5.4(14)
C32 C33 C34 N4 -124.0(12)
O3 C33 C34 C26 110.5(10)
C32 C33 C34 C26 -8.0(13)
C27 C26 C34 N4 -61.3(16)
C31 C26 C34 N4 117.0(11)
C27 C26 C34 C33 -174.7(12)
C31 C26 C34 C33 3.6(12)
N4 C35 C36 N5 33.6(18)
O3 C35 C36 N5 -151.1(12)
N4 C35 C36 C37 -140.5(14)
O3 C35 C36 C37 34.8(18)
N5 C36 C37 C38 -3(2)
C35 C36 C37 C38 171.2(16)
C36 C37 C38 C39 3(3)
C37 C38 C39 C40 -1(3)
C38 C39 C40 N5 -2(3)
C38 C39 C40 C41 174.2(17)
N5 C40 C41 N6 29.8(18)
C39 C40 C41 N6 -146.3(14)
N5 C40 C41 O4 -149.8(11)
C39 C40 C41 O4 34.0(18)
C50 C42 C43 O4 110.5(11)
N6 C42 C43 O4 -9.7(15)
C50 C42 C43 C44 -5.6(14)
N6 C42 C43 C44 -125.8(12)
O4 C43 C44 C45 -104.3(13)
C42 C43 C44 C45 6.5(15)
C43 C44 C45 C50 -5.5(16)
C43 C44 C45 C46 176.1(14)
C50 C45 C46 C47 -2(2)
C44 C45 C46 C47 176.6(14)
C45 C46 C47 C48 3(2)
C46 C47 C48 C49 -2(3)
C47 C48 C49 C50 0(2)
C46 C45 C50 C49 -0.3(19)
C44 C45 C50 C49 -178.8(12)
C46 C45 C50 C42 -179.5(12)
C44 C45 C50 C42 2.0(15)
C48 C49 C50 C45 1.3(19)
C48 C49 C50 C42 -179.7(12)
N6 C42 C50 C45 115.2(12)
C43 C42 C50 C45 2.4(13)
N6 C42 C50 C49 -63.9(17)
C43 C42 C50 C49 -176.7(12)
C56 C51 C52 C53 -2(2)
C59 C51 C52 C53 176.0(14)
C51 C52 C53 C54 -1(2)
C52 C53 C54 C55 3(3)
C53 C54 C55 C56 -2(3)
C52 C51 C56 C55 4(2)
C59 C51 C56 C55 -174.8(12)
C52 C51 C56 C57 -177.4(14)
C59 C51 C56 C57 4.0(16)
C54 C55 C56 C51 -2(2)
C54 C55 C56 C57 179.8(17)
C51 C56 C57 C58 -6.3(18)
C55 C56 C57 C58 172.3(15)
C56 C57 C58 O5 -104.2(14)
C56 C57 C58 C59 5.9(17)
C52 C51 C59 N7 -63.7(18)
C56 C51 C59 N7 114.8(12)
C52 C51 C59 C58 -178.4(14)
C56 C51 C59 C58 0.0(14)
O5 C58 C59 N7 -8.9(16)
C57 C58 C59 N7 -124.0(13)
O5 C58 C59 C51 111.2(13)
C57 C58 C59 C51 -3.8(16)
N7 C60 C61 N8 21(2)
O5 C60 C61 N8 -160.8(13)
N7 C60 C61 C62 -160.1(15)
O5 C60 C61 C62 19(2)
N8 C61 C62 C63 -5(2)
C60 C61 C62 C63 175.4(15)
C61 C62 C63 C64 3(3)
C62 C63 C64 C65 1(3)
C63 C64 C65 N8 -3(2)
C63 C64 C65 C66 173.4(14)
N8 C65 C66 N9 34(2)
C64 C65 C66 N9 -142.5(15)
N8 C65 C66 O6 -149.9(12)
C64 C65 C66 O6 33.2(19)
N9 C67 C68 O6 -14.8(15)
C75 C67 C68 O6 102.8(12)
N9 C67 C68 C69 -130.6(14)
C75 C67 C68 C69 -13.0(16)
O6 C68 C69 C70 -94.2(18)
C67 C68 C69 C70 15(2)
C68 C69 C70 C71 172.9(18)
C68 C69 C70 C75 -12(2)
C75 C70 C71 C72 4(3)
C69 C70 C71 C72 178.4(19)
C70 C71 C72 C73 -5(3)
C71 C72 C73 C74 4(3)
C72 C73 C74 C75 -3(2)
C73 C74 C75 C70 2(2)
C73 C74 C75 C67 179.8(14)
C71 C70 C75 C74 -2(2)
C69 C70 C75 C74 -177.7(15)
C71 C70 C75 C67 179.2(14)
C69 C70 C75 C67 3.7(18)
N9 C67 C75 C74 -59.6(18)
C68 C67 C75 C74 -172.4(14)
N9 C67 C75 C70 118.8(13)
C68 C67 C75 C70 6.0(15)
O1 C10 N1 C9 -0.5(17)
C11 C10 N1 C9 177.0(13)
O1 C10 N1 Ag1 176.2(9)
C11 C10 N1 Ag1 -6(2)
C8 C9 N1 C10 7.0(15)
C1 C9 N1 C10 -104.7(13)
C8 C9 N1 Ag1 -169.8(10)
C1 C9 N1 Ag1 78.5(12)
C12 C11 N2 C15 -2(2)
C10 C11 N2 C15 -178.6(12)
C14 C15 N2 C11 5(2)
C16 C15 N2 C11 -173.1(14)
O2 C16 N3 C17 -2(2)
C15 C16 N3 C17 176.4(16)
O2 C16 N3 Ag2 178.9(12)
C15 C16 N3 Ag2 -2(2)
C25 C17 N3 C16 -112.2(14)
C18 C17 N3 C16 0.9(19)
C25 C17 N3 Ag2 66.6(14)
C18 C17 N3 Ag2 179.7(12)
O3 C35 N4 C34 -2.3(17)
C36 C35 N4 C34 172.9(12)
O3 C35 N4 Ag1 167.3(9)
C36 C35 N4 Ag1 -17.5(18)
C33 C34 N4 C35 4.8(15)
C26 C34 N4 C35 -107.5(12)
C33 C34 N4 Ag1 -163.2(9)
C26 C34 N4 Ag1 84.5(13)
C39 C40 N5 C36 2(2)
C41 C40 N5 C36 -174.2(11)
C37 C36 N5 C40 0.3(19)
C35 C36 N5 C40 -173.6(11)
O4 C41 N6 C42 -4.2(16)
C40 C41 N6 C42 176.2(12)
O4 C41 N6 Ag2 165.4(9)
C40 C41 N6 Ag2 -14.2(17)
C50 C42 N6 C41 -105.5(13)
C43 C42 N6 C41 8.5(15)
C50 C42 N6 Ag2 87.0(14)
C43 C42 N6 Ag2 -159.0(10)
O5 C60 N7 C59 -3.3(18)
C61 C60 N7 C59 175.4(13)
O5 C60 N7 Ag1 177.5(10)
C61 C60 N7 Ag1 -4(2)
C51 C59 N7 C60 -107.4(13)
C58 C59 N7 C60 7.7(16)
C51 C59 N7 Ag1 71.7(14)
C58 C59 N7 Ag1 -173.2(11)
C62 C61 N8 C65 4(2)
C60 C61 N8 C65 -177.0(12)
C64 C65 N8 C61 1(2)
C66 C65 N8 C61 -176.2(12)
O6 C66 N9 C67 -2.6(18)
C65 C66 N9 C67 172.9(13)
O6 C66 N9 Ag2 166.4(9)
C65 C66 N9 Ag2 -18(2)
C75 C67 N9 C66 -101.2(14)
C68 C67 N9 C66 11.2(15)
C75 C67 N9 Ag2 89.3(13)
C68 C67 N9 Ag2 -158.3(10)
N1 C10 O1 C8 -6.2(17)
C11 C10 O1 C8 176.0(12)
C9 C8 O1 C10 9.7(16)
C7 C8 O1 C10 127.0(14)
N3 C16 O2 C18 3(2)
C15 C16 O2 C18 -176.1(17)
C17 C18 O2 C16 -2(2)
C19 C18 O2 C16 113.3(17)
N4 C35 O3 C33 -1.4(17)
C36 C35 O3 C33 -176.9(11)
C32 C33 O3 C35 122.6(12)
C34 C33 O3 C35 4.2(14)
N6 C41 O4 C43 -2.7(17)
C40 C41 O4 C43 177.0(12)
C44 C43 O4 C41 120.7(12)
C42 C43 O4 C41 7.7(15)
N7 C60 O5 C58 -2.9(19)
C61 C60 O5 C58 178.3(13)
C57 C58 O5 C60 121.2(14)
C59 C58 O5 C60 7.3(17)
N9 C66 O6 C68 -7.7(18)
C65 C66 O6 C68 176.2(12)
C69 C68 O6 C66 126.0(15)
C67 C68 O6 C66 13.4(15)
F2 C76 S1 O8 -163(2)
F1 C76 S1 O8 74(2)
F3 C76 S1 O8 -49(2)
F2 C76 S1 O7 78(3)
F1 C76 S1 O7 -45(2)
F3 C76 S1 O7 -168.2(19)
F2 C76 S1 O9 -42(3)
F1 C76 S1 O9 -165.5(19)
F3 C76 S1 O9 71(2)
F5 C77 S2 O11 158.4(16)
F4 C77 S2 O11 39(2)
F6 C77 S2 O11 -80.2(17)
F5 C77 S2 O12 -40(2)
F4 C77 S2 O12 -159.6(14)
F6 C77 S2 O12 80.9(15)
F5 C77 S2 F6 -121.4(17)
F4 C77 S2 F6 119.5(17)
F5 C77 S2 O10 58.3(13)
F4 C77 S2 O10 -60.7(12)
F6 C77 S2 O10 179.7(11)
F5 C77 F6 S2 114.1(19)
F4 C77 F6 S2 -112.7(19)
